data_7103660
loop_
_publ_author_name
'MacAdams, Leonard A.'
'Buffone, Gerald P.'
'Incarvito, Christopher D.'
'Golen, James A.'
'Rheingold, Arnold L.'
'Theopold, Klaus H.'

_publ_section_title
;
 A stable alkyl hydride of a first row transition metal
;
_journal_coden_ASTM CHCOFS
_journal_issue 10
_journal_name_full
;
 Chemical Communications (Cambridge, United Kingdom)
;
_journal_page_first 1164
_journal_page_last 1165
_journal_paper_doi 10.1039/b301943h
_journal_year 2003
_chemical_formula_sum 'C46 H62 Cr2 N4 Si'
_chemical_formula_weight 803.09
_space_group_IT_number 14
_symmetry_cell_setting monoclinic
_symmetry_space_group_name_Hall '-P 2yn'
_symmetry_space_group_name_H-M 'P 1 21/n 1'
_atom_sites_solution_hydrogens geom
_atom_sites_solution_primary direct
_atom_sites_solution_secondary difmap
_audit_creation_method SHELXL-97
_cell_angle_alpha 90.00
_cell_angle_beta 106.0100(10)
_cell_angle_gamma 90.00
_cell_formula_units_Z 4
_cell_length_a 12.33630(10)
_cell_length_b 20.9724(3)
_cell_length_c 17.6709(3)
_cell_measurement_reflns_used 5340
_cell_measurement_temperature 173(2)
_cell_measurement_theta_max 28.20
_cell_measurement_theta_min 2.44
_cell_volume 4394.52(10)
_computing_cell_refinement 'Bruker SMART'
_computing_data_collection 'Bruker SMART'
_computing_data_reduction 'Bruker SHELXTL'
_computing_molecular_graphics 'Bruker SHELXTL'
_computing_publication_material 'Bruker SHELXTL'
_computing_structure_refinement 'SHELXL-97 (Sheldrick, 1997)'
_computing_structure_solution 'SHELXS-97 (Sheldrick, 1990)'
_diffrn_ambient_temperature 173(2)
_diffrn_measured_fraction_theta_full 0.977
_diffrn_measured_fraction_theta_max 0.977
_diffrn_measurement_device_type 'CCD area detector'
_diffrn_measurement_method 'phi and omega scans'
_diffrn_radiation_monochromator graphite
_diffrn_radiation_source 'fine-focus sealed tube'
_diffrn_radiation_type MoK\a
_diffrn_radiation_wavelength 0.71073
_diffrn_reflns_av_R_equivalents 0.0462
_diffrn_reflns_av_sigmaI/netI 0.0457
_diffrn_reflns_limit_h_max 13
_diffrn_reflns_limit_h_min -14
_diffrn_reflns_limit_k_max 21
_diffrn_reflns_limit_k_min -24
_diffrn_reflns_limit_l_max 19
_diffrn_reflns_limit_l_min -20
_diffrn_reflns_number 16789
_diffrn_reflns_theta_full 25.00
_diffrn_reflns_theta_max 25.00
_diffrn_reflns_theta_min 1.54
_exptl_absorpt_coefficient_mu 0.557
_exptl_absorpt_correction_T_max 0.9211
_exptl_absorpt_correction_T_min 0.8734
_exptl_absorpt_correction_type empirical
_exptl_absorpt_process_details sadabs
_exptl_crystal_colour red-brown
_exptl_crystal_density_diffrn 1.214
_exptl_crystal_density_method 'not measured'
_exptl_crystal_description plate
_exptl_crystal_F_000 1712
_exptl_crystal_size_max 0.25
_exptl_crystal_size_mid 0.25
_exptl_crystal_size_min 0.15
_refine_diff_density_max 0.687
_refine_diff_density_min -0.563
_refine_diff_density_rms 0.098
_refine_ls_extinction_method none
_refine_ls_goodness_of_fit_ref 1.539
_refine_ls_hydrogen_treatment mixed
_refine_ls_matrix_type full
_refine_ls_number_parameters 490
_refine_ls_number_reflns 7554
_refine_ls_number_restraints 0
_refine_ls_restrained_S_all 1.539
_refine_ls_R_factor_all 0.0898
_refine_ls_R_factor_gt 0.0687
_refine_ls_shift/su_max 0.012
_refine_ls_shift/su_mean 0.002
_refine_ls_structure_factor_coef Fsqd
_refine_ls_weighting_details 'calc w=1/[\s^2^(Fo^2^)+(0.1000P)^2^+0.0000P] where P=(Fo^2^+2Fc^2^)/3'
_refine_ls_weighting_scheme calc
_refine_ls_wR_factor_gt 0.1912
_refine_ls_wR_factor_ref 0.2137
_reflns_number_gt 6069
_reflns_number_total 7554
_reflns_threshold_expression >2sigma(I)
_cod_data_source_file b301943h.txt
_cod_data_source_block len16
_cod_depositor_comments
;
The following automatic conversions were performed:
'_symmetry_cell_setting' value 'Monoclinic' changed to 'monoclinic'
according to '/home/saulius/struct/CIF-dictionaries/cif_core.dic'
dictionary named 'cif_core.dic' version 2.4.1 from 2010-06-29.

Automatic conversion script
Id: cif_fix_enum 1527 2010-12-29 10:47:43Z saulius 
;
_cod_original_sg_symbol_H-M P2(1)/n
_cod_database_code 7103660

loop_
_symmetry_equiv_pos_as_xyz
'x, y, z'
'-x+1/2, y+1/2, -z+1/2'
'-x, -y, -z'
'x-1/2, -y-1/2, z-1/2'

loop_
_atom_site_label
_atom_site_type_symbol
_atom_site_fract_x
_atom_site_fract_y
_atom_site_fract_z
_atom_site_U_iso_or_equiv
_atom_site_adp_type
_atom_site_occupancy
_atom_site_symmetry_multiplicity
_atom_site_calc_flag
_atom_site_refinement_flags
_atom_site_disorder_assembly
_atom_site_disorder_group
Cr1 Cr 0.96295(5) 0.14378(3) 0.26712(4) 0.0201(2) Uani 1 1 d . . .
Cr2 Cr 0.89820(5) 0.24021(3) 0.17277(4) 0.0202(2) Uani 1 1 d . . .
H1 H 1.022(3) 0.2103(19) 0.242(2) 0.014(10) Uiso 1 1 d . . .
H2 H 0.832(4) 0.189(3) 0.298(3) 0.041(15) Uiso 1 1 d . . .
H3 H 0.736(4) 0.185(2) 0.222(3) 0.023(11) Uiso 1 1 d . . .
Si1 Si 0.74571(10) 0.27761(6) 0.28869(7) 0.0271(3) Uani 1 1 d . . .
N1 N 0.9022(3) 0.06819(17) 0.3197(2) 0.0245(8) Uani 1 1 d . . .
N2 N 1.1037(3) 0.09218(17) 0.2724(2) 0.0227(8) Uani 1 1 d . . .
N3 N 0.7686(3) 0.24052(16) 0.0700(2) 0.0224(8) Uani 1 1 d . . .
N4 N 0.9708(3) 0.31435(17) 0.1277(2) 0.0244(8) Uani 1 1 d . . .
C1 C 0.7343(4) 0.0875(2) 0.3679(3) 0.0371(12) Uani 1 1 d . . .
C2 C 0.6169(5) 0.0839(3) 0.3519(4) 0.0530(16) Uani 1 1 d . . .
H2A H 0.5823 0.0997 0.3900 0.064 Uiso 1 1 calc R . .
C3 C 0.5495(4) 0.0584(3) 0.2831(4) 0.0593(18) Uani 1 1 d . . .
H3A H 0.4699 0.0575 0.2738 0.071 Uiso 1 1 calc R . .
C4 C 0.5982(4) 0.0345(3) 0.2285(4) 0.0550(17) Uani 1 1 d . . .
H4A H 0.5517 0.0164 0.1815 0.066 Uiso 1 1 calc R . .
C5 C 0.7143(4) 0.0361(2) 0.2400(3) 0.0353(11) Uani 1 1 d . . .
C6 C 0.7816(3) 0.0626(2) 0.3096(3) 0.0268(10) Uani 1 1 d . . .
C7 C 0.8041(4) 0.1168(3) 0.4418(3) 0.0432(13) Uani 1 1 d . . .
H7A H 0.7552 0.1310 0.4738 0.065 Uiso 1 1 calc R . .
H7B H 0.8450 0.1534 0.4290 0.065 Uiso 1 1 calc R . .
H7C H 0.8581 0.0853 0.4713 0.065 Uiso 1 1 calc R . .
C8 C 0.7671(4) 0.0100(3) 0.1787(3) 0.0439(13) Uani 1 1 d . . .
H8A H 0.8491 0.0153 0.1969 0.066 Uiso 1 1 calc R . .
H8B H 0.7376 0.0333 0.1292 0.066 Uiso 1 1 calc R . .
H8C H 0.7487 -0.0353 0.1703 0.066 Uiso 1 1 calc R . .
C9 C 0.9157(4) -0.0267(2) 0.4054(3) 0.0288(10) Uani 1 1 d . . .
H9A H 0.8351 -0.0179 0.3966 0.043 Uiso 1 1 calc R . .
H9B H 0.9536 -0.0250 0.4620 0.043 Uiso 1 1 calc R . .
H9C H 0.9255 -0.0691 0.3851 0.043 Uiso 1 1 calc R . .
C10 C 0.9669(3) 0.0231(2) 0.3629(2) 0.0218(9) Uani 1 1 d . . .
C11 C 1.0837(4) 0.0165(2) 0.3707(3) 0.0271(10) Uani 1 1 d . . .
H11A H 1.1249 -0.0105 0.4117 0.033 Uiso 1 1 calc R . .
C12 C 1.1450(3) 0.0458(2) 0.3240(3) 0.0265(10) Uani 1 1 d . . .
C13 C 1.2625(4) 0.0200(2) 0.3326(3) 0.0366(11) Uani 1 1 d . . .
H13A H 1.2975 0.0434 0.2974 0.055 Uiso 1 1 calc R . .
H13B H 1.2579 -0.0253 0.3187 0.055 Uiso 1 1 calc R . .
H13C H 1.3083 0.0252 0.3872 0.055 Uiso 1 1 calc R . .
C14 C 1.1329(4) 0.0722(2) 0.1427(3) 0.0324(10) Uani 1 1 d . . .
C15 C 1.1892(4) 0.0849(3) 0.0861(3) 0.0411(12) Uani 1 1 d . . .
H15A H 1.1688 0.0624 0.0375 0.049 Uiso 1 1 calc R . .
C16 C 1.2745(4) 0.1298(3) 0.0997(3) 0.0431(13) Uani 1 1 d . . .
H16A H 1.3122 0.1382 0.0606 0.052 Uiso 1 1 calc R . .
C17 C 1.3045(4) 0.1624(3) 0.1704(3) 0.0395(12) Uani 1 1 d . . .
H17A H 1.3636 0.1929 0.1793 0.047 Uiso 1 1 calc R . .
C18 C 1.2507(3) 0.1518(2) 0.2291(3) 0.0309(11) Uani 1 1 d . . .
C19 C 1.1635(3) 0.1059(2) 0.2142(3) 0.0254(9) Uani 1 1 d . . .
C20 C 1.0409(4) 0.0223(3) 0.1284(3) 0.0433(13) Uani 1 1 d . . .
H20A H 1.0112 0.0198 0.1743 0.065 Uiso 1 1 calc R . .
H20B H 1.0720 -0.0192 0.1198 0.065 Uiso 1 1 calc R . .
H20C H 0.9800 0.0340 0.0818 0.065 Uiso 1 1 calc R . .
C21 C 1.2836(4) 0.1900(3) 0.3040(3) 0.0392(12) Uani 1 1 d . . .
H21A H 1.3452 0.2191 0.3026 0.059 Uiso 1 1 calc R . .
H21B H 1.3086 0.1611 0.3490 0.059 Uiso 1 1 calc R . .
H21C H 1.2186 0.2147 0.3091 0.059 Uiso 1 1 calc R . .
C22 C 0.7745(4) 0.1377(2) 0.0041(3) 0.0296(10) Uani 1 1 d . . .
C23 C 0.7262(4) 0.0794(2) -0.0216(3) 0.0360(11) Uani 1 1 d . . .
H23A H 0.7639 0.0512 -0.0480 0.043 Uiso 1 1 calc R . .
C24 C 0.6247(4) 0.0608(2) -0.0098(3) 0.0407(12) Uani 1 1 d . . .
H24A H 0.5935 0.0203 -0.0278 0.049 Uiso 1 1 calc R . .
C25 C 0.5688(4) 0.1011(2) 0.0279(3) 0.0373(12) Uani 1 1 d . . .
H25A H 0.4982 0.0884 0.0347 0.045 Uiso 1 1 calc R . .
C26 C 0.6139(4) 0.1606(2) 0.0568(3) 0.0296(10) Uani 1 1 d . . .
C27 C 0.7169(3) 0.1796(2) 0.0434(2) 0.0251(9) Uani 1 1 d . . .
C28 C 0.8850(4) 0.1581(3) -0.0092(3) 0.0403(12) Uani 1 1 d . . .
H28A H 0.9131 0.1242 -0.0370 0.061 Uiso 1 1 calc R . .
H28B H 0.9401 0.1660 0.0417 0.061 Uiso 1 1 calc R . .
H28C H 0.8738 0.1971 -0.0408 0.061 Uiso 1 1 calc R . .
C29 C 0.5499(4) 0.2027(3) 0.0983(3) 0.0354(11) Uani 1 1 d . . .
H29A H 0.4809 0.1809 0.1013 0.053 Uiso 1 1 calc R . .
H29B H 0.5300 0.2426 0.0690 0.053 Uiso 1 1 calc R . .
H29C H 0.5969 0.2119 0.1516 0.053 Uiso 1 1 calc R . .
C30 C 0.6308(4) 0.2875(3) -0.0452(3) 0.0353(11) Uani 1 1 d . . .
H30A H 0.5957 0.2455 -0.0465 0.053 Uiso 1 1 calc R . .
H30B H 0.6500 0.2948 -0.0947 0.053 Uiso 1 1 calc R . .
H30C H 0.5779 0.3205 -0.0383 0.053 Uiso 1 1 calc R . .
C31 C 0.7374(3) 0.2903(2) 0.0232(2) 0.0249(9) Uani 1 1 d . . .
C32 C 0.7983(4) 0.3479(2) 0.0332(3) 0.0263(9) Uani 1 1 d . . .
H32A H 0.7593 0.3842 0.0071 0.032 Uiso 1 1 calc R . .
C33 C 0.9103(4) 0.3576(2) 0.0777(3) 0.0278(10) Uani 1 1 d . . .
C34 C 0.9633(4) 0.4203(2) 0.0645(3) 0.0387(12) Uani 1 1 d . . .
H34A H 1.0409 0.4223 0.0984 0.058 Uiso 1 1 calc R . .
H34B H 0.9196 0.4557 0.0773 0.058 Uiso 1 1 calc R . .
H34C H 0.9637 0.4235 0.0093 0.058 Uiso 1 1 calc R . .
C35 C 1.1638(4) 0.3108(2) 0.1154(3) 0.0360(11) Uani 1 1 d . . .
C36 C 1.2794(4) 0.3242(3) 0.1459(4) 0.0460(14) Uani 1 1 d . . .
H36A H 1.3301 0.3136 0.1160 0.055 Uiso 1 1 calc R . .
C37 C 1.3197(4) 0.3524(3) 0.2181(4) 0.0490(15) Uani 1 1 d . . .
H37A H 1.3980 0.3610 0.2380 0.059 Uiso 1 1 calc R . .
C38 C 1.2459(4) 0.3687(3) 0.2628(3) 0.0427(13) Uani 1 1 d . . .
H38A H 1.2739 0.3882 0.3129 0.051 Uiso 1 1 calc R . .
C39 C 1.1293(4) 0.3559(2) 0.2325(3) 0.0357(11) Uani 1 1 d . . .
C40 C 1.0905(4) 0.3273(2) 0.1593(3) 0.0274(10) Uani 1 1 d . . .
C41 C 1.1208(4) 0.2777(3) 0.0362(3) 0.0436(13) Uani 1 1 d . . .
H41A H 1.0389 0.2720 0.0241 0.065 Uiso 1 1 calc R . .
H41B H 1.1571 0.2359 0.0383 0.065 Uiso 1 1 calc R . .
H41C H 1.1386 0.3037 -0.0048 0.065 Uiso 1 1 calc R . .
C42 C 1.0508(5) 0.3731(3) 0.2807(3) 0.0500(14) Uani 1 1 d . . .
H42A H 1.0938 0.3926 0.3303 0.075 Uiso 1 1 calc R . .
H42B H 1.0130 0.3346 0.2920 0.075 Uiso 1 1 calc R . .
H42C H 0.9941 0.4034 0.2514 0.075 Uiso 1 1 calc R . .
C43 C 0.8043(4) 0.2045(2) 0.2527(3) 0.0239(9) Uani 1 1 d . . .
C44 C 0.6058(4) 0.2598(3) 0.3085(3) 0.0433(13) Uani 1 1 d . . .
H44A H 0.5517 0.2453 0.2598 0.065 Uiso 1 1 calc R . .
H44B H 0.5771 0.2985 0.3273 0.065 Uiso 1 1 calc R . .
H44C H 0.6159 0.2264 0.3485 0.065 Uiso 1 1 calc R . .
C45 C 0.8421(4) 0.3047(3) 0.3855(3) 0.0420(12) Uani 1 1 d . . .
H45A H 0.9164 0.3149 0.3788 0.063 Uiso 1 1 calc R . .
H45B H 0.8496 0.2707 0.4246 0.063 Uiso 1 1 calc R . .
H45C H 0.8104 0.3428 0.4036 0.063 Uiso 1 1 calc R . .
C46 C 0.7214(5) 0.3470(2) 0.2188(3) 0.0405(12) Uani 1 1 d . . .
H46A H 0.6706 0.3341 0.1680 0.061 Uiso 1 1 calc R . .
H46B H 0.7936 0.3609 0.2113 0.061 Uiso 1 1 calc R . .
H46C H 0.6873 0.3823 0.2406 0.061 Uiso 1 1 calc R . .

loop_
_atom_site_aniso_label
_atom_site_aniso_U_11
_atom_site_aniso_U_22
_atom_site_aniso_U_33
_atom_site_aniso_U_23
_atom_site_aniso_U_13
_atom_site_aniso_U_12
Cr1 0.0204(3) 0.0233(4) 0.0198(4) 0.0035(3) 0.0110(3) 0.0021(3)
Cr2 0.0207(4) 0.0246(4) 0.0166(4) 0.0032(3) 0.0075(3) -0.0013(3)
Si1 0.0286(6) 0.0325(7) 0.0217(6) 0.0013(5) 0.0095(5) 0.0088(5)
N1 0.0237(17) 0.0252(19) 0.028(2) 0.0048(16) 0.0133(15) 0.0027(15)
N2 0.0231(17) 0.0258(19) 0.0225(19) 0.0029(15) 0.0118(14) 0.0027(14)
N3 0.0211(17) 0.0260(19) 0.0228(19) 0.0012(15) 0.0106(14) -0.0054(14)
N4 0.0250(18) 0.030(2) 0.0187(19) 0.0003(15) 0.0071(15) -0.0045(15)
C1 0.037(3) 0.035(3) 0.047(3) 0.018(2) 0.025(2) 0.004(2)
C2 0.045(3) 0.059(4) 0.072(4) 0.022(3) 0.043(3) 0.014(3)
C3 0.028(3) 0.074(4) 0.080(5) 0.033(4) 0.022(3) -0.001(3)
C4 0.035(3) 0.068(4) 0.056(4) 0.029(3) 0.002(3) -0.012(3)
C5 0.032(2) 0.035(3) 0.038(3) 0.017(2) 0.011(2) -0.008(2)
C6 0.025(2) 0.027(2) 0.031(3) 0.0122(19) 0.0134(19) 0.0005(18)
C7 0.054(3) 0.049(3) 0.038(3) 0.010(2) 0.031(3) 0.012(3)
C8 0.051(3) 0.049(3) 0.027(3) 0.008(2) 0.004(2) -0.012(3)
C9 0.036(2) 0.027(2) 0.025(2) 0.0041(19) 0.0123(19) -0.0028(19)
C10 0.031(2) 0.020(2) 0.016(2) -0.0007(16) 0.0099(17) -0.0004(17)
C11 0.030(2) 0.026(2) 0.026(2) 0.0063(18) 0.0078(18) 0.0061(18)
C12 0.027(2) 0.024(2) 0.031(3) -0.0018(18) 0.0127(19) 0.0032(18)
C13 0.028(2) 0.041(3) 0.044(3) 0.006(2) 0.017(2) 0.009(2)
C14 0.031(2) 0.036(3) 0.035(3) 0.002(2) 0.017(2) 0.003(2)
C15 0.044(3) 0.053(3) 0.034(3) -0.003(2) 0.022(2) 0.005(2)
C16 0.046(3) 0.053(3) 0.044(3) 0.002(3) 0.036(3) 0.004(3)
C17 0.031(2) 0.051(3) 0.046(3) 0.005(3) 0.027(2) 0.000(2)
C18 0.024(2) 0.034(3) 0.040(3) 0.002(2) 0.018(2) 0.0042(18)
C19 0.021(2) 0.036(3) 0.024(2) 0.0043(19) 0.0143(17) 0.0073(18)
C20 0.047(3) 0.050(3) 0.040(3) -0.011(2) 0.024(2) -0.004(2)
C21 0.027(2) 0.046(3) 0.046(3) -0.003(2) 0.014(2) -0.009(2)
C22 0.042(3) 0.030(3) 0.017(2) 0.0006(18) 0.0091(19) -0.001(2)
C23 0.049(3) 0.031(3) 0.024(2) 0.000(2) 0.003(2) -0.001(2)
C24 0.057(3) 0.029(3) 0.031(3) 0.001(2) 0.004(2) -0.017(2)
C25 0.032(2) 0.042(3) 0.035(3) 0.008(2) 0.004(2) -0.013(2)
C26 0.029(2) 0.039(3) 0.019(2) 0.0045(19) 0.0038(18) -0.005(2)
C27 0.028(2) 0.032(2) 0.014(2) 0.0042(18) 0.0033(17) -0.0018(18)
C28 0.041(3) 0.048(3) 0.037(3) -0.011(2) 0.019(2) -0.004(2)
C29 0.026(2) 0.050(3) 0.032(3) 0.000(2) 0.0115(19) -0.007(2)
C30 0.032(2) 0.047(3) 0.023(2) 0.010(2) 0.0010(19) -0.005(2)
C31 0.026(2) 0.032(2) 0.020(2) 0.0001(18) 0.0118(17) 0.0001(18)
C32 0.029(2) 0.028(2) 0.020(2) 0.0036(18) 0.0045(18) 0.0010(18)
C33 0.037(2) 0.026(2) 0.022(2) -0.0004(18) 0.0093(19) -0.0066(19)
C34 0.042(3) 0.035(3) 0.037(3) 0.007(2) 0.006(2) -0.011(2)
C35 0.032(2) 0.038(3) 0.039(3) 0.006(2) 0.012(2) -0.010(2)
C36 0.030(3) 0.043(3) 0.069(4) 0.012(3) 0.020(3) -0.003(2)
C37 0.028(2) 0.041(3) 0.067(4) 0.012(3) -0.005(3) -0.007(2)
C38 0.041(3) 0.039(3) 0.040(3) 0.004(2) -0.003(2) -0.013(2)
C39 0.039(3) 0.034(3) 0.030(3) 0.003(2) 0.002(2) -0.004(2)
C40 0.029(2) 0.025(2) 0.028(2) 0.0070(18) 0.0073(19) -0.0042(18)
C41 0.044(3) 0.052(3) 0.044(3) -0.007(3) 0.028(2) -0.010(2)
C42 0.058(4) 0.056(4) 0.034(3) -0.007(3) 0.010(3) -0.007(3)
C43 0.025(2) 0.028(2) 0.020(2) 0.0047(19) 0.0092(18) 0.0011(18)
C44 0.033(3) 0.059(4) 0.042(3) 0.003(3) 0.018(2) 0.015(2)
C45 0.046(3) 0.049(3) 0.028(3) -0.004(2) 0.006(2) 0.003(2)
C46 0.055(3) 0.029(3) 0.035(3) 0.000(2) 0.008(2) 0.015(2)

loop_
_atom_type_symbol
_atom_type_description
_atom_type_scat_dispersion_real
_atom_type_scat_dispersion_imag
_atom_type_scat_source
C C 0.0033 0.0016 'International Tables Vol C Tables 4.2.6.8 and 6.1.1.4'
H H 0.0000 0.0000 'International Tables Vol C Tables 4.2.6.8 and 6.1.1.4'
N N 0.0061 0.0033 'International Tables Vol C Tables 4.2.6.8 and 6.1.1.4'
Cr Cr 0.3209 0.6236 'International Tables Vol C Tables 4.2.6.8 and 6.1.1.4'
Si Si 0.0817 0.0704 'International Tables Vol C Tables 4.2.6.8 and 6.1.1.4'

loop_
_geom_angle_atom_site_label_1
_geom_angle_atom_site_label_2
_geom_angle_atom_site_label_3
_geom_angle
_geom_angle_site_symmetry_1
_geom_angle_site_symmetry_3
_geom_angle_publ_flag
N2 Cr1 N1 88.99(14) . . ?
N2 Cr1 C43 176.00(15) . . ?
N1 Cr1 C43 94.08(14) . . ?
N2 Cr1 Cr2 123.51(10) . . ?
N1 Cr1 Cr2 142.56(10) . . ?
C43 Cr1 Cr2 52.74(11) . . ?
N2 Cr1 H1 91.7(13) . . ?
N1 Cr1 H1 169.2(13) . . ?
C43 Cr1 H1 85.8(13) . . ?
Cr2 Cr1 H1 42.8(13) . . ?
N4 Cr2 N3 88.36(13) . . ?
N4 Cr2 C43 150.54(16) . . ?
N3 Cr2 C43 98.56(15) . . ?
N4 Cr2 Cr1 138.13(10) . . ?
N3 Cr2 Cr1 126.36(10) . . ?
C43 Cr2 Cr1 56.25(12) . . ?
N4 Cr2 H1 98.7(13) . . ?
N3 Cr2 H1 155.9(13) . . ?
C43 Cr2 H1 86.6(13) . . ?
Cr1 Cr2 H1 40.0(13) . . ?
C43 Si1 C46 114.6(2) . . ?
C43 Si1 C45 110.4(2) . . ?
C46 Si1 C45 108.0(2) . . ?
C43 Si1 C44 110.9(2) . . ?
C46 Si1 C44 106.6(2) . . ?
C45 Si1 C44 105.8(2) . . ?
C10 N1 C6 116.4(3) . . ?
C10 N1 Cr1 124.3(3) . . ?
C6 N1 Cr1 119.3(3) . . ?
C12 N2 C19 117.2(3) . . ?
C12 N2 Cr1 125.5(3) . . ?
C19 N2 Cr1 117.3(3) . . ?
C31 N3 C27 117.9(3) . . ?
C31 N3 Cr2 125.1(3) . . ?
C27 N3 Cr2 116.6(3) . . ?
C33 N4 C40 116.7(4) . . ?
C33 N4 Cr2 122.9(3) . . ?
C40 N4 Cr2 119.7(3) . . ?
C2 C1 C6 116.4(5) . . ?
C2 C1 C7 121.1(5) . . ?
C6 C1 C7 122.5(4) . . ?
C3 C2 C1 122.5(5) . . ?
C3 C2 H2A 118.7 . . ?
C1 C2 H2A 118.7 . . ?
C4 C3 C2 119.4(5) . . ?
C4 C3 H3A 120.3 . . ?
C2 C3 H3A 120.3 . . ?
C3 C4 C5 121.6(6) . . ?
C3 C4 H4A 119.2 . . ?
C5 C4 H4A 119.2 . . ?
C4 C5 C6 118.5(5) . . ?
C4 C5 C8 121.0(5) . . ?
C6 C5 C8 120.4(4) . . ?
C5 C6 C1 121.6(4) . . ?
C5 C6 N1 118.7(4) . . ?
C1 C6 N1 119.6(4) . . ?
C1 C7 H7A 109.5 . . ?
C1 C7 H7B 109.5 . . ?
H7A C7 H7B 109.5 . . ?
C1 C7 H7C 109.5 . . ?
H7A C7 H7C 109.5 . . ?
H7B C7 H7C 109.5 . . ?
C5 C8 H8A 109.5 . . ?
C5 C8 H8B 109.5 . . ?
H8A C8 H8B 109.5 . . ?
C5 C8 H8C 109.5 . . ?
H8A C8 H8C 109.5 . . ?
H8B C8 H8C 109.5 . . ?
C10 C9 H9A 109.5 . . ?
C10 C9 H9B 109.5 . . ?
H9A C9 H9B 109.5 . . ?
C10 C9 H9C 109.5 . . ?
H9A C9 H9C 109.5 . . ?
H9B C9 H9C 109.5 . . ?
N1 C10 C11 123.9(4) . . ?
N1 C10 C9 120.3(4) . . ?
C11 C10 C9 115.8(4) . . ?
C12 C11 C10 126.8(4) . . ?
C12 C11 H11A 116.6 . . ?
C10 C11 H11A 116.6 . . ?
N2 C12 C11 123.6(4) . . ?
N2 C12 C13 120.2(4) . . ?
C11 C12 C13 116.1(4) . . ?
C12 C13 H13A 109.5 . . ?
C12 C13 H13B 109.5 . . ?
H13A C13 H13B 109.5 . . ?
C12 C13 H13C 109.5 . . ?
H13A C13 H13C 109.5 . . ?
H13B C13 H13C 109.5 . . ?
C15 C14 C19 119.1(4) . . ?
C15 C14 C20 120.8(5) . . ?
C19 C14 C20 120.1(4) . . ?
C16 C15 C14 120.7(5) . . ?
C16 C15 H15A 119.6 . . ?
C14 C15 H15A 119.6 . . ?
C17 C16 C15 119.8(4) . . ?
C17 C16 H16A 120.1 . . ?
C15 C16 H16A 120.1 . . ?
C16 C17 C18 122.0(5) . . ?
C16 C17 H17A 119.0 . . ?
C18 C17 H17A 119.0 . . ?
C17 C18 C19 117.6(4) . . ?
C17 C18 C21 120.1(4) . . ?
C19 C18 C21 122.3(4) . . ?
C14 C19 C18 120.8(4) . . ?
C14 C19 N2 118.3(4) . . ?
C18 C19 N2 120.9(4) . . ?
C14 C20 H20A 109.5 . . ?
C14 C20 H20B 109.5 . . ?
H20A C20 H20B 109.5 . . ?
C14 C20 H20C 109.5 . . ?
H20A C20 H20C 109.5 . . ?
H20B C20 H20C 109.5 . . ?
C18 C21 H21A 109.5 . . ?
C18 C21 H21B 109.5 . . ?
H21A C21 H21B 109.5 . . ?
C18 C21 H21C 109.5 . . ?
H21A C21 H21C 109.5 . . ?
H21B C21 H21C 109.5 . . ?
C23 C22 C27 118.5(4) . . ?
C23 C22 C28 121.8(5) . . ?
C27 C22 C28 119.7(4) . . ?
C24 C23 C22 121.8(5) . . ?
C24 C23 H23A 119.1 . . ?
C22 C23 H23A 119.1 . . ?
C25 C24 C23 119.8(5) . . ?
C25 C24 H24A 120.1 . . ?
C23 C24 H24A 120.1 . . ?
C24 C25 C26 121.4(4) . . ?
C24 C25 H25A 119.3 . . ?
C26 C25 H25A 119.3 . . ?
C25 C26 C27 118.4(5) . . ?
C25 C26 C29 119.3(4) . . ?
C27 C26 C29 122.3(4) . . ?
C26 C27 C22 120.0(4) . . ?
C26 C27 N3 122.1(4) . . ?
C22 C27 N3 117.9(4) . . ?
C22 C28 H28A 109.5 . . ?
C22 C28 H28B 109.5 . . ?
H28A C28 H28B 109.5 . . ?
C22 C28 H28C 109.5 . . ?
H28A C28 H28C 109.5 . . ?
H28B C28 H28C 109.5 . . ?
C26 C29 H29A 109.5 . . ?
C26 C29 H29B 109.5 . . ?
H29A C29 H29B 109.5 . . ?
C26 C29 H29C 109.5 . . ?
H29A C29 H29C 109.5 . . ?
H29B C29 H29C 109.5 . . ?
C31 C30 H30A 109.5 . . ?
C31 C30 H30B 109.5 . . ?
H30A C30 H30B 109.5 . . ?
C31 C30 H30C 109.5 . . ?
H30A C30 H30C 109.5 . . ?
H30B C30 H30C 109.5 . . ?
N3 C31 C32 123.1(4) . . ?
N3 C31 C30 120.3(4) . . ?
C32 C31 C30 116.6(4) . . ?
C31 C32 C33 127.1(4) . . ?
C31 C32 H32A 116.4 . . ?
C33 C32 H32A 116.4 . . ?
N4 C33 C32 123.7(4) . . ?
N4 C33 C34 120.2(4) . . ?
C32 C33 C34 116.1(4) . . ?
C33 C34 H34A 109.5 . . ?
C33 C34 H34B 109.5 . . ?
H34A C34 H34B 109.5 . . ?
C33 C34 H34C 109.5 . . ?
H34A C34 H34C 109.5 . . ?
H34B C34 H34C 109.5 . . ?
C40 C35 C36 118.9(5) . . ?
C40 C35 C41 120.8(4) . . ?
C36 C35 C41 120.2(5) . . ?
C37 C36 C35 120.8(5) . . ?
C37 C36 H36A 119.6 . . ?
C35 C36 H36A 119.6 . . ?
C36 C37 C38 120.3(5) . . ?
C36 C37 H37A 119.8 . . ?
C38 C37 H37A 119.8 . . ?
C37 C38 C39 119.4(5) . . ?
C37 C38 H38A 120.3 . . ?
C39 C38 H38A 120.3 . . ?
C40 C39 C38 119.3(5) . . ?
C40 C39 C42 121.6(4) . . ?
C38 C39 C42 119.2(5) . . ?
C39 C40 C35 121.3(4) . . ?
C39 C40 N4 119.5(4) . . ?
C35 C40 N4 119.2(4) . . ?
C35 C41 H41A 109.5 . . ?
C35 C41 H41B 109.5 . . ?
H41A C41 H41B 109.5 . . ?
C35 C41 H41C 109.5 . . ?
H41A C41 H41C 109.5 . . ?
H41B C41 H41C 109.5 . . ?
C39 C42 H42A 109.5 . . ?
C39 C42 H42B 109.5 . . ?
H42A C42 H42B 109.5 . . ?
C39 C42 H42C 109.5 . . ?
H42A C42 H42C 109.5 . . ?
H42B C42 H42C 109.5 . . ?
Si1 C43 Cr2 105.1(2) . . ?
Si1 C43 Cr1 144.4(3) . . ?
Cr2 C43 Cr1 71.01(13) . . ?
Si1 C43 H2 95(4) . . ?
Cr2 C43 H2 126(4) . . ?
Cr1 C43 H2 64(4) . . ?
Si1 C43 H3 100(3) . . ?
Cr2 C43 H3 109(3) . . ?
Cr1 C43 H3 115(3) . . ?
H2 C43 H3 115(4) . . ?
Si1 C44 H44A 109.5 . . ?
Si1 C44 H44B 109.5 . . ?
H44A C44 H44B 109.5 . . ?
Si1 C44 H44C 109.5 . . ?
H44A C44 H44C 109.5 . . ?
H44B C44 H44C 109.5 . . ?
Si1 C45 H45A 109.5 . . ?
Si1 C45 H45B 109.5 . . ?
H45A C45 H45B 109.5 . . ?
Si1 C45 H45C 109.5 . . ?
H45A C45 H45C 109.5 . . ?
H45B C45 H45C 109.5 . . ?
Si1 C46 H46A 109.5 . . ?
Si1 C46 H46B 109.5 . . ?
H46A C46 H46B 109.5 . . ?
Si1 C46 H46C 109.5 . . ?
H46A C46 H46C 109.5 . . ?
H46B C46 H46C 109.5 . . ?

loop_
_geom_bond_atom_site_label_1
_geom_bond_atom_site_label_2
_geom_bond_distance
_geom_bond_site_symmetry_2
_geom_bond_publ_flag
Cr1 N2 2.026(3) . ?
Cr1 N1 2.080(4) . ?
Cr1 C43 2.288(4) . ?
Cr1 Cr2 2.6026(9) . ?
Cr1 H1 1.69(4) . ?
Cr2 N4 2.061(4) . ?
Cr2 N3 2.062(4) . ?
Cr2 C43 2.190(4) . ?
Cr2 H1 1.78(4) . ?
Si1 C43 1.881(5) . ?
Si1 C46 1.879(5) . ?
Si1 C45 1.882(5) . ?
Si1 C44 1.891(5) . ?
N1 C10 1.333(5) . ?
N1 C6 1.453(5) . ?
N2 C12 1.335(6) . ?
N2 C19 1.450(5) . ?
N3 C31 1.323(6) . ?
N3 C27 1.448(5) . ?
N4 C33 1.340(6) . ?
N4 C40 1.454(5) . ?
C1 C2 1.400(7) . ?
C1 C6 1.416(7) . ?
C1 C7 1.484(8) . ?
C2 C3 1.377(9) . ?
C2 H2A 0.9500 . ?
C3 C4 1.365(9) . ?
C3 H3A 0.9500 . ?
C4 C5 1.390(7) . ?
C4 H4A 0.9500 . ?
C5 C6 1.395(7) . ?
C5 C8 1.512(7) . ?
C7 H7A 0.9800 . ?
C7 H7B 0.9800 . ?
C7 H7C 0.9800 . ?
C8 H8A 0.9800 . ?
C8 H8B 0.9800 . ?
C8 H8C 0.9800 . ?
C9 C10 1.522(6) . ?
C9 H9A 0.9800 . ?
C9 H9B 0.9800 . ?
C9 H9C 0.9800 . ?
C10 C11 1.416(6) . ?
C11 C12 1.405(6) . ?
C11 H11A 0.9500 . ?
C12 C13 1.516(6) . ?
C13 H13A 0.9800 . ?
C13 H13B 0.9800 . ?
C13 H13C 0.9800 . ?
C14 C15 1.392(7) . ?
C14 C19 1.406(7) . ?
C14 C20 1.513(7) . ?
C15 C16 1.383(7) . ?
C15 H15A 0.9500 . ?
C16 C17 1.382(8) . ?
C16 H16A 0.9500 . ?
C17 C18 1.395(6) . ?
C17 H17A 0.9500 . ?
C18 C19 1.413(6) . ?
C18 C21 1.504(7) . ?
C20 H20A 0.9800 . ?
C20 H20B 0.9800 . ?
C20 H20C 0.9800 . ?
C21 H21A 0.9800 . ?
C21 H21B 0.9800 . ?
C21 H21C 0.9800 . ?
C22 C23 1.382(6) . ?
C22 C27 1.425(6) . ?
C22 C28 1.508(7) . ?
C23 C24 1.381(7) . ?
C23 H23A 0.9500 . ?
C24 C25 1.373(7) . ?
C24 H24A 0.9500 . ?
C25 C26 1.404(7) . ?
C25 H25A 0.9500 . ?
C26 C27 1.411(6) . ?
C26 C29 1.504(7) . ?
C28 H28A 0.9800 . ?
C28 H28B 0.9800 . ?
C28 H28C 0.9800 . ?
C29 H29A 0.9800 . ?
C29 H29B 0.9800 . ?
C29 H29C 0.9800 . ?
C30 C31 1.523(6) . ?
C30 H30A 0.9800 . ?
C30 H30B 0.9800 . ?
C30 H30C 0.9800 . ?
C31 C32 1.406(6) . ?
C32 C33 1.403(6) . ?
C32 H32A 0.9500 . ?
C33 C34 1.515(6) . ?
C34 H34A 0.9800 . ?
C34 H34B 0.9800 . ?
C34 H34C 0.9800 . ?
C35 C40 1.388(7) . ?
C35 C36 1.407(7) . ?
C35 C41 1.521(7) . ?
C36 C37 1.369(8) . ?
C36 H36A 0.9500 . ?
C37 C38 1.402(8) . ?
C37 H37A 0.9500 . ?
C38 C39 1.415(7) . ?
C38 H38A 0.9500 . ?
C39 C40 1.385(7) . ?
C39 C42 1.501(7) . ?
C41 H41A 0.9800 . ?
C41 H41B 0.9800 . ?
C41 H41C 0.9800 . ?
C42 H42A 0.9800 . ?
C42 H42B 0.9800 . ?
C42 H42C 0.9800 . ?
C43 H2 0.85(5) . ?
C43 H3 0.96(4) . ?
C44 H44A 0.9800 . ?
C44 H44B 0.9800 . ?
C44 H44C 0.9800 . ?
C45 H45A 0.9800 . ?
C45 H45B 0.9800 . ?
C45 H45C 0.9800 . ?
C46 H46A 0.9800 . ?
C46 H46B 0.9800 . ?
C46 H46C 0.9800 . ?
